data_1527537
loop_
_publ_author_name
'Hoppe, R.'
'Brachtel, G.'
'Jansen, M.'

_publ_section_title
;
 Ueber Li Mn O2 und beta Na Mn O2
;
_journal_name_full 'Zeitschrift fuer Anorganische und Allgemeine Chemie'
_journal_page_first 1
_journal_page_last 10
_journal_volume 417
_journal_year 1975
_chemical_formula_sum 'Mn Na O2'
_chemical_name_systematic 'Na Mn O2'
_space_group_IT_number 59
_symmetry_space_group_name_Hall '-P 2c 2a'
_symmetry_space_group_name_H-M 'P m n m :2'
_cell_angle_alpha 90
_cell_angle_beta 90
_cell_angle_gamma 90
_cell_formula_units_Z 2
_cell_length_a 2.859
_cell_length_b 6.338
_cell_length_c 4.785
_cell_volume 86.706
_citation_journal_id_ASTM ZAACAB
_cod_data_source_file Hoppe_ZAACAB_1975_1650.cif
_cod_data_source_block Mn1Na1O2
_cod_original_cell_volume 86.70583
_cod_original_sg_symbol_Hall '-P 2ab 2a (y,z,x)'
_cod_original_formula_sum 'Mn1 Na1 O2'
_cod_database_code 1527537

loop_
_symmetry_equiv_pos_as_xyz
x,y,z
-x+1/2,y,-z+1/2
-x,-y,z+1/2
x+1/2,-y,-z
-x,-y,-z
x-1/2,-y,z-1/2
x,y,-z-1/2
-x-1/2,y,z

loop_
_atom_site_label
_atom_site_type_symbol
_atom_site_fract_x
_atom_site_fract_y
_atom_site_fract_z
_atom_site_occupancy
_atom_site_U_iso_or_equiv
O1 O-2 0.25 0.172 0.75 1 0.0
Na1 Na+1 0.25 0.133 0.25 1 0.0
O2 O-2 0.25 0.582 0.75 1 0.0
Mn1 Mn+3 0.25 0.6265 0.25 1 0.0
